data_4035909
loop_
_publ_author_name
'Hewage, Nisansala'
'Daddario, Pedro'
'Lau, Kimberly S. F.'
'Guberman-Pfeffer, Matthew J'
'Gasc\'on, Jos\'e A'
'Zeller, Matthias'
'Lee, Christal O.'
'Khalil, Gamal E.'
'Gouterman, Martin'
'Br\"uckner, Christian'

_publ_section_title
;
 Bacterio- and Isobacteriodilactones by Stepwise or Direct Oxidations of
 meso-Tetrakis(pentafluorophenyl)porphyrin.
;
_journal_issue 1
_journal_name_full 'The Journal of organic chemistry'
_journal_page_first 239
_journal_page_last 256
_journal_paper_doi 10.1021/acs.joc.8b02628
_journal_volume 84
_journal_year 2019
_chemical_formula_moiety '2(C54 H20 F20 N6 O4 Os), C6 H14, 5(C H Cl3)'
_chemical_formula_sum 'C119 H59 Cl15 F40 N12 O8 Os2'
_chemical_formula_weight 3456.93
_space_group_crystal_system triclinic
_space_group_IT_number 2
_space_group_name_Hall '-P 1'
_space_group_name_H-M_alt 'P -1'
_atom_sites_solution_hydrogens geom
_atom_sites_solution_primary direct
_atom_sites_solution_secondary difmap
_audit_creation_method SHELXL-2018/3
_cell_angle_alpha 115.910(4)
_cell_angle_beta 90.019(5)
_cell_angle_gamma 92.124(5)
_cell_formula_units_Z 1
_cell_length_a 13.330(4)
_cell_length_b 16.128(5)
_cell_length_c 16.174(5)
_cell_measurement_reflns_used 8564
_cell_measurement_temperature 100(2)
_cell_measurement_theta_max 30.5865
_cell_measurement_theta_min 2.5335
_cell_volume 3125.0(17)
_computing_cell_refinement 'SAINT+ 6.45 (Bruker, 2003)'
_computing_data_collection 'SMART 5.630 (Bruker, 1997-2002)'
_computing_data_reduction 'SAINT+ 6.45'
_computing_structure_refinement
;  
SHELXL-2018/3 (Sheldrick, 2015, 2018), 
SHELXLE Rev882 (H\"ubschle et al., 2011)
;
_computing_structure_solution 'SHELXS-97 (Sheldrick, 2008)'
_diffrn_ambient_temperature 100(2)
_diffrn_measured_fraction_theta_full 0.993
_diffrn_measured_fraction_theta_max 0.989
_diffrn_measurement_device_type 'Bruker AXS SMART APEX CCD diffractometer'
_diffrn_measurement_method '\w scans'
_diffrn_radiation_monochromator graphite
_diffrn_radiation_type MoK\a
_diffrn_radiation_wavelength 0.71073
_diffrn_reflns_av_R_equivalents 0.0597
_diffrn_reflns_av_unetI/netI 0.0909
_diffrn_reflns_Laue_measured_fraction_full 0.993
_diffrn_reflns_Laue_measured_fraction_max 0.989
_diffrn_reflns_limit_h_max 17
_diffrn_reflns_limit_h_min -17
_diffrn_reflns_limit_k_max 21
_diffrn_reflns_limit_k_min -21
_diffrn_reflns_limit_l_max 21
_diffrn_reflns_limit_l_min -21
_diffrn_reflns_number 30865
_diffrn_reflns_point_group_measured_fraction_full 0.993
_diffrn_reflns_point_group_measured_fraction_max 0.989
_diffrn_reflns_theta_full 25.242
_diffrn_reflns_theta_max 28.281
_diffrn_reflns_theta_min 1.400
_diffrn_source 'fine-focus sealed tube'
_exptl_absorpt_coefficient_mu 2.475
_exptl_absorpt_correction_T_max 0.512
_exptl_absorpt_correction_T_min 0.154
_exptl_absorpt_correction_type multi-scan
_exptl_absorpt_process_details
;
SADABS 2016/2: Krause, L., Herbst-Irmer, R., Sheldrick G.M. & Stalke D.
(2015). J. Appl. Cryst. 48 3-10.
;
_exptl_crystal_colour purple
_exptl_crystal_density_diffrn 1.837
_exptl_crystal_description block
_exptl_crystal_F_000 1688
_exptl_crystal_size_max 0.500
_exptl_crystal_size_mid 0.370
_exptl_crystal_size_min 0.290
_refine_diff_density_max 6.777
_refine_diff_density_min -3.784
_refine_diff_density_rms 0.222
_refine_ls_extinction_method none
_refine_ls_goodness_of_fit_ref 1.036
_refine_ls_hydrogen_treatment constr
_refine_ls_matrix_type full
_refine_ls_number_parameters 1077
_refine_ls_number_reflns 15345
_refine_ls_number_restraints 671
_refine_ls_restrained_S_all 1.026
_refine_ls_R_factor_all 0.1234
_refine_ls_R_factor_gt 0.0992
_refine_ls_shift/su_max 0.000
_refine_ls_shift/su_mean 0.000
_refine_ls_structure_factor_coef Fsqd
_refine_ls_weighting_details 'w=1/[\s^2^(Fo^2^)+(0.1626P)^2^+30.2913P] where P=(Fo^2^+2Fc^2^)/3'
_refine_ls_weighting_scheme calc
_refine_ls_wR_factor_gt 0.2531
_refine_ls_wR_factor_ref 0.2812
_reflns_Friedel_coverage 0.000
_reflns_number_gt 12306
_reflns_number_total 15345
_reflns_threshold_expression 'I > 2\s(I)'
_cod_data_source_file jo8b02628_si_005.cif
_cod_data_source_block 05mz176_0m_new
_cod_original_cell_volume 3124.8(16)
_cod_database_code 4035909
_shelx_shelxl_version_number 2018/3
_shelx_space_group_comment
;
The symmetry employed for this shelxl refinement is uniquely defined
by the following loop, which should always be used as a source of
symmetry information in preference to the above space-group names.
They are only intended as comments.
;
_shelx_estimated_absorpt_t_min 0.371
_shelx_estimated_absorpt_t_max 0.534

loop_
_space_group_symop_operation_xyz
'x, y, z'
'-x, -y, -z'

loop_
_atom_site_label
_atom_site_type_symbol
_atom_site_fract_x
_atom_site_fract_y
_atom_site_fract_z
_atom_site_U_iso_or_equiv
_atom_site_adp_type
_atom_site_occupancy
_atom_site_site_symmetry_order
_atom_site_calc_flag
_atom_site_refinement_flags_posn
_atom_site_refinement_flags_adp
_atom_site_refinement_flags_occupancy
_atom_site_disorder_assembly
_atom_site_disorder_group
C1 C 0.8197(9) 0.4975(8) 0.5120(9) 0.038(3) Uani 1 1 d . . . . .
C2 C 0.8269(9) 0.5736(8) 0.6113(9) 0.036(2) Uani 1 1 d . . . . .
H2 H 0.892331 0.609230 0.621169 0.043 Uiso 1 1 calc R U . . .
C3 C 0.8263(10) 0.5191(8) 0.6677(9) 0.040(3) Uani 1 1 d . . . . .
H3 H 0.889458 0.533397 0.705640 0.048 Uiso 1 1 calc R U . . .
C4 C 0.8239(9) 0.4189(9) 0.5940(9) 0.038(3) Uani 1 1 d . . . . .
C5 C 0.8222(11) 0.3458(8) 0.6173(8) 0.038(3) Uani 1 1 d . . . . .
C6 C 0.8233(11) 0.2511(9) 0.5580(9) 0.040(3) Uani 1 1 d . . . . .
C7 C 0.8214(12) 0.1774(9) 0.5838(9) 0.046(3) Uani 1 1 d . . . . .
H7 H 0.821602 0.183162 0.644841 0.055 Uiso 1 1 calc R U . . .
C8 C 0.8194(13) 0.0965(9) 0.5049(9) 0.048(3) Uani 1 1 d . . . . .
H8 H 0.817558 0.036196 0.501580 0.058 Uiso 1 1 calc R U . . .
C9 C 0.8204(11) 0.1183(8) 0.4290(9) 0.042(3) Uani 1 1 d . . . . .
C10 C 0.8183(11) 0.0569(9) 0.3360(9) 0.042(3) Uani 1 1 d . . . . .
C11 C 0.8178(11) 0.0801(9) 0.2619(10) 0.044(3) Uani 1 1 d . . . . .
C12 C 0.8177(15) 0.0129(10) 0.1665(10) 0.055(4) Uani 1 1 d . . . . .
H12 H 0.816872 -0.052309 0.143913 0.066 Uiso 1 1 calc R U . . .
C13 C 0.8190(15) 0.0598(10) 0.1168(10) 0.057(4) Uani 1 1 d . . . . .
H13 H 0.820593 0.034835 0.051645 0.068 Uiso 1 1 calc R U . . .
C14 C 0.8176(12) 0.1576(9) 0.1814(10) 0.048(3) Uani 1 1 d . . . . .
C15 C 0.8172(13) 0.2275(10) 0.1547(10) 0.050(3) Uani 1 1 d . . . . .
C16 C 0.8157(13) 0.3216(10) 0.2122(10) 0.052(4) Uani 1 1 d . . . . .
C17 C 0.8178(17) 0.3947(12) 0.1889(12) 0.065(5) Uani 1 1 d . . . . .
H17 H 0.821830 0.389445 0.128220 0.078 Uiso 1 1 calc R U . . .
C18 C 0.8132(16) 0.4760(11) 0.2677(12) 0.061(4) Uani 1 1 d . . . . .
H18 H 0.810964 0.536265 0.271099 0.073 Uiso 1 1 calc R U . . .
C19 C 0.8123(11) 0.4531(8) 0.3424(10) 0.045(3) Uani 1 1 d . . . . .
C20 C 0.8138(10) 0.5171(8) 0.4373(9) 0.037(3) Uani 1 1 d . . . . .
C21 C 0.8252(12) 0.3671(9) 0.7176(10) 0.046(3) Uani 1 1 d . . . . .
C22 C 0.9135(17) 0.3932(10) 0.7680(11) 0.059(5) Uani 1 1 d . . . . .
C23 C 0.920(2) 0.4050(12) 0.8563(12) 0.073(6) Uani 1 1 d . . . . .
C24 C 0.835(2) 0.3918(12) 0.8986(11) 0.071(6) Uani 1 1 d . . . . .
C25 C 0.7460(19) 0.3678(11) 0.8523(12) 0.070(6) Uani 1 1 d . . . . .
C26 C 0.7412(15) 0.3557(10) 0.7633(11) 0.053(4) Uani 1 1 d . . . . .
C27 C 0.8130(12) -0.0436(9) 0.3129(9) 0.044(3) Uani 1 1 d . . . . .
C28 C 0.8966(12) -0.0878(9) 0.3202(9) 0.045(3) Uani 1 1 d . . . . .
C29 C 0.8928(15) -0.1831(10) 0.2922(10) 0.054(4) Uani 1 1 d . . . . .
C30 C 0.8048(16) -0.2329(9) 0.2604(11) 0.059(4) Uani 1 1 d . . . . .
C31 C 0.7187(14) -0.1900(10) 0.2549(12) 0.053(4) Uani 1 1 d . . . . .
C32 C 0.7266(13) -0.0967(10) 0.2827(10) 0.049(3) Uani 1 1 d . . . . .
C33 C 0.8197(16) 0.2032(10) 0.0539(10) 0.056(4) Uani 1 1 d . . . . .
C34 C 0.7328(16) 0.1929(12) 0.0062(12) 0.062(4) Uani 1 1 d . . . . .
C35 C 0.7324(18) 0.1721(13) -0.0879(13) 0.070(5) Uani 1 1 d . . . . .
C36 C 0.8202(19) 0.1581(11) -0.1334(11) 0.069(6) Uani 1 1 d . . . . .
C37 C 0.907(2) 0.165(2) -0.0874(16) 0.096(8) Uani 1 1 d . . . . .
C38 C 0.908(2) 0.188(2) 0.0056(16) 0.093(8) Uani 1 1 d . . . . .
C39 C 0.8025(12) 0.6155(9) 0.4540(9) 0.043(3) Uani 1 1 d . . . . .
C40 C 0.8820(12) 0.6794(9) 0.4776(9) 0.044(3) Uani 1 1 d . . . . .
C41 C 0.8699(12) 0.7692(9) 0.4910(9) 0.046(3) Uani 1 1 d . . . . .
C42 C 0.7763(13) 0.7939(10) 0.4781(10) 0.049(3) Uani 1 1 d . . . . .
C43 C 0.6951(13) 0.7352(11) 0.4553(11) 0.053(4) Uani 1 1 d . . . . .
C44 C 0.7114(13) 0.6444(9) 0.4446(11) 0.050(3) Uani 1 1 d . . . . .
Os1 Os 0.6320(2) 0.6070(3) 0.6956(3) 0.0300(4) Uani 0.5 1 d D U P A 1
N5 N 0.531(2) 0.6886(13) 0.6651(16) 0.038(3) Uani 0.5 1 d D U P A 1
C45 C 0.540(2) 0.7830(14) 0.7118(17) 0.043(3) Uani 0.5 1 d D U P A 1
H45 H 0.587754 0.810436 0.760754 0.052 Uiso 0.5 1 calc R U P A 1
C46 C 0.482(2) 0.8380(15) 0.6900(18) 0.045(3) Uani 0.5 1 d D U P A 1
H46 H 0.484357 0.902557 0.728179 0.054 Uiso 0.5 1 calc R U P A 1
C47 C 0.420(2) 0.8010(16) 0.6126(18) 0.046(4) Uani 0.5 1 d D U P A 1
H47 H 0.385460 0.839704 0.592991 0.055 Uiso 0.5 1 calc R U P A 1
C48 C 0.411(3) 0.7076(18) 0.566(2) 0.045(3) Uani 0.5 1 d D U P A 1
H48 H 0.366562 0.679934 0.514158 0.055 Uiso 0.5 1 calc R U P A 1
C49 C 0.468(2) 0.6528(16) 0.5927(17) 0.041(3) Uani 0.5 1 d D U P A 1
H49 H 0.461059 0.587649 0.558746 0.050 Uiso 0.5 1 calc R U P A 1
N6 N 0.5187(18) 0.5622(15) 0.7637(16) 0.048(4) Uani 0.5 1 d D U P A 1
C50 C 0.472(2) 0.6227(16) 0.8409(18) 0.050(4) Uani 0.5 1 d D U P A 1
H50 H 0.487374 0.687009 0.863901 0.061 Uiso 0.5 1 calc R U P A 1
C51 C 0.404(2) 0.5925(16) 0.8851(19) 0.052(3) Uani 0.5 1 d D U P A 1
H51 H 0.370728 0.635982 0.936988 0.063 Uiso 0.5 1 calc R U P A 1
C52 C 0.383(2) 0.4990(16) 0.856(2) 0.052(4) Uani 0.5 1 d D U P A 1
H52 H 0.335008 0.477927 0.886420 0.062 Uiso 0.5 1 calc R U P A 1
C53 C 0.432(2) 0.4379(16) 0.781(2) 0.053(4) Uani 0.5 1 d D U P A 1
H53 H 0.419886 0.373317 0.759407 0.064 Uiso 0.5 1 calc R U P A 1
C54 C 0.502(3) 0.4720(15) 0.738(2) 0.052(4) Uani 0.5 1 d D U P A 1
H54 H 0.538656 0.429300 0.688706 0.063 Uiso 0.5 1 calc R U P A 1
Os1B Os 0.6510(2) 0.6012(3) 0.7024(3) 0.0300(4) Uani 0.5 1 d D U P A 2
N5B N 0.543(2) 0.6790(14) 0.6720(15) 0.039(3) Uani 0.5 1 d D U P A 2
C45B C 0.508(2) 0.7610(17) 0.7371(17) 0.048(4) Uani 0.5 1 d D U P A 2
H45B H 0.532359 0.782857 0.798675 0.058 Uiso 0.5 1 calc R U P A 2
C46B C 0.442(2) 0.8120(18) 0.7175(17) 0.052(4) Uani 0.5 1 d D U P A 2
H46B H 0.421576 0.868417 0.764876 0.063 Uiso 0.5 1 calc R U P A 2
C47B C 0.405(2) 0.7823(18) 0.6284(17) 0.047(4) Uani 0.5 1 d D U P A 2
H47B H 0.363141 0.819550 0.612391 0.056 Uiso 0.5 1 calc R U P A 2
C48B C 0.431(3) 0.6973(19) 0.5649(18) 0.044(3) Uani 0.5 1 d D U P A 2
H48B H 0.406092 0.673361 0.503540 0.053 Uiso 0.5 1 calc R U P A 2
C49B C 0.495(2) 0.6457(17) 0.5903(16) 0.041(3) Uani 0.5 1 d D U P A 2
H49B H 0.505372 0.583766 0.547511 0.050 Uiso 0.5 1 calc R U P A 2
N6B N 0.544(2) 0.5722(15) 0.7890(15) 0.050(4) Uani 0.5 1 d D U P A 2
C50B C 0.534(2) 0.6324(17) 0.8806(16) 0.053(4) Uani 0.5 1 d D U P A 2
H50B H 0.565018 0.692233 0.902371 0.063 Uiso 0.5 1 calc R U P A 2
C51B C 0.482(2) 0.6113(17) 0.9413(17) 0.055(4) Uani 0.5 1 d D U P A 2
H51B H 0.475220 0.656467 1.002955 0.066 Uiso 0.5 1 calc R U P A 2
C52B C 0.438(3) 0.5240(18) 0.9133(18) 0.057(4) Uani 0.5 1 d D U P A 2
H52B H 0.402991 0.507214 0.955385 0.068 Uiso 0.5 1 calc R U P A 2
C53B C 0.446(3) 0.4625(18) 0.8229(19) 0.056(4) Uani 0.5 1 d D U P A 2
H53B H 0.413622 0.403077 0.800287 0.067 Uiso 0.5 1 calc R U P A 2
C54B C 0.503(3) 0.4874(17) 0.7644(19) 0.053(4) Uani 0.5 1 d D U P A 2
H54B H 0.512826 0.441812 0.703476 0.064 Uiso 0.5 1 calc R U P A 2
N1 N 0.8201(7) 0.4112(7) 0.5079(7) 0.037(2) Uani 1 1 d . . . . .
N2 N 0.8228(9) 0.2131(7) 0.4640(7) 0.040(2) Uani 1 1 d . . . . .
H2A H 0.823856 0.244412 0.430989 0.047 Uiso 1 1 calc R U . . .
N3 N 0.8163(9) 0.1673(7) 0.2695(7) 0.042(2) Uani 1 1 d . . . . .
N4 N 0.8166(10) 0.3590(7) 0.3088(8) 0.044(3) Uani 1 1 d . . . . .
H4 H 0.819357 0.327758 0.341676 0.053 Uiso 1 1 calc R U . . .
O1 O 0.7468(7) 0.6345(6) 0.6317(7) 0.041(2) Uani 1 1 d . . . . .
O2 O 0.7411(8) 0.5344(6) 0.7250(5) 0.040(2) Uani 1 1 d . . . . .
O3 O 0.5857(8) 0.5123(6) 0.6059(8) 0.054(2) Uani 1 1 d . . . . .
O4 O 0.6637(8) 0.7046(6) 0.8015(6) 0.049(2) Uani 1 1 d . . . . .
F1 F 0.6527(8) 0.3287(7) 0.7168(8) 0.064(3) Uani 1 1 d . . . . .
F2 F 0.6626(13) 0.3575(9) 0.8941(8) 0.093(4) Uani 1 1 d . . . . .
F3 F 0.8359(15) 0.4061(9) 0.9872(7) 0.104(5) Uani 1 1 d . . . . .
F4 F 1.0104(13) 0.4295(8) 0.9019(9) 0.095(5) Uani 1 1 d . . . . .
F5 F 0.9984(8) 0.4051(6) 0.7280(7) 0.061(2) Uani 1 1 d . . . . .
F6 F 0.9845(8) -0.0421(6) 0.3485(7) 0.059(2) Uani 1 1 d . . . . .
F7 F 0.9752(10) -0.2241(7) 0.2966(8) 0.075(3) Uani 1 1 d . . . . .
F8 F 0.7993(10) -0.3241(6) 0.2363(7) 0.069(3) Uani 1 1 d . . . . .
F9 F 0.6325(10) -0.2396(7) 0.2244(9) 0.078(3) Uani 1 1 d . . . . .
F10 F 0.6430(9) -0.0566(7) 0.2730(9) 0.073(3) Uani 1 1 d . . . . .
F11 F 0.6438(10) 0.2046(12) 0.0488(8) 0.097(5) Uani 1 1 d . . . . .
F12 F 0.6444(13) 0.1651(14) -0.1304(10) 0.125(6) Uani 1 1 d . . . . .
F13 F 0.8180(13) 0.1373(8) -0.2229(7) 0.086(4) Uani 1 1 d . . . . .
F14 F 0.9908(15) 0.148(2) -0.1357(11) 0.159(10) Uani 1 1 d . . . . .
F15 F 0.9930(14) 0.190(2) 0.0471(12) 0.175(12) Uani 1 1 d . . . . .
F16 F 0.9739(7) 0.6558(6) 0.4908(6) 0.0477(18) Uani 1 1 d . . . . .
F17 F 0.9485(8) 0.8293(6) 0.5129(7) 0.058(2) Uani 1 1 d . . . . .
F18 F 0.7652(8) 0.8811(6) 0.4902(7) 0.059(2) Uani 1 1 d . . . . .
F19 F 0.6073(9) 0.7596(8) 0.4462(11) 0.085(4) Uani 1 1 d . . . . .
F20 F 0.6303(7) 0.5849(7) 0.4221(8) 0.064(3) Uani 1 1 d . . . . .
C55 C 1.1750(12) 0.1568(10) 0.2396(12) 0.061(4) Uani 1 1 d D . . . .
H55 H 1.215713 0.215459 0.256448 0.073 Uiso 1 1 calc R U . . .
Cl1 Cl 1.0543(4) 0.1836(4) 0.2825(4) 0.0766(12) Uani 1 1 d D . . . .
Cl2 Cl 1.2354(6) 0.0898(5) 0.2821(4) 0.105(2) Uani 1 1 d D . . . .
Cl3 Cl 1.1688(11) 0.0967(11) 0.1218(4) 0.213(8) Uani 1 1 d D . . . .
C56 C 0.809(2) 0.6612(15) 0.940(2) 0.080(5) Uani 0.5 1 d D U P B 1
H56 H 0.772199 0.637162 0.879626 0.096 Uiso 0.5 1 calc R U P B 1
Cl4 Cl 0.7950(10) 0.7799(6) 0.9960(8) 0.088(3) Uani 0.5 1 d D U P B 1
Cl5 Cl 0.7577(11) 0.6069(8) 1.0020(9) 0.090(3) Uani 0.5 1 d D U P B 1
Cl6 Cl 0.9345(8) 0.6354(6) 0.9168(8) 0.082(3) Uani 0.5 1 d D U P B 1
C56B C 0.7364(19) 0.6586(14) 0.957(2) 0.077(5) Uani 0.5 1 d D U P C 2
H56B H 0.739958 0.647572 0.891565 0.093 Uiso 0.5 1 calc R U P C 2
Cl4B Cl 0.7069(11) 0.7742(6) 1.0242(6) 0.083(3) Uani 0.5 1 d D U P C 2
Cl5B Cl 0.6457(8) 0.5833(6) 0.9658(6) 0.067(2) Uani 0.5 1 d D U P C 2
Cl6B Cl 0.8526(9) 0.6358(8) 0.9906(9) 0.089(3) Uani 0.5 1 d D U P C 2
C57 C 0.541(3) 1.006(3) 1.042(2) 0.148(10) Uani 0.5 1 d D U P D -1
H57 H 0.583256 1.059624 1.085906 0.177 Uiso 0.5 1 calc R U P D -1
Cl7 Cl 0.5447(18) 0.9214(16) 1.0823(15) 0.161(8) Uani 0.5 1 d D U P D -1
Cl8 Cl 0.588(2) 0.9760(18) 0.9338(16) 0.148(9) Uani 0.5 1 d D U P D -1
Cl9 Cl 0.420(2) 1.044(2) 1.047(2) 0.149(10) Uani 0.5 1 d D U P D -1
C58 C 0.590(5) 0.998(6) 0.618(4) 0.144(17) Uani 0.5 1 d D U P E -1
H58A H 0.648019 1.041408 0.642598 0.216 Uiso 0.5 1 calc R U P E -1
H58B H 0.539405 1.012309 0.665801 0.216 Uiso 0.5 1 calc R U P E -1
H58C H 0.611567 0.934950 0.598983 0.216 Uiso 0.5 1 calc R U P E -1
C59 C 0.545(5) 1.007(4) 0.536(3) 0.134(13) Uani 0.5 1 d D U P E -1
H59A H 0.596690 0.993020 0.487993 0.161 Uiso 0.5 1 calc R U P E -1
H59B H 0.524396 1.070520 0.554934 0.161 Uiso 0.5 1 calc R U P E -1
C60 C 0.454(4) 0.939(4) 0.497(3) 0.128(12) Uani 0.5 1 d D U P E -1
H60A H 0.453579 0.893212 0.521914 0.154 Uiso 0.5 1 calc R U P E -1
H60B H 0.391646 0.973187 0.514509 0.154 Uiso 0.5 1 calc R U P E -1
C61 C 0.460(4) 0.890(3) 0.393(3) 0.133(12) Uani 0.5 1 d D U P E -1
H61A H 0.529749 0.897398 0.374278 0.159 Uiso 0.5 1 calc R U P E -1
H61B H 0.444494 0.823681 0.371582 0.159 Uiso 0.5 1 calc R U P E -1
C62 C 0.389(4) 0.928(4) 0.346(4) 0.133(13) Uani 0.5 1 d D U P E -1
H62A H 0.323174 0.935134 0.376122 0.160 Uiso 0.5 1 calc R U P E -1
H62B H 0.379953 0.882437 0.281207 0.160 Uiso 0.5 1 calc R U P E -1
C63 C 0.427(5) 1.020(4) 0.351(4) 0.142(17) Uani 0.5 1 d D U P E -1
H63A H 0.377789 1.041510 0.319760 0.213 Uiso 0.5 1 calc R U P E -1
H63B H 0.434628 1.065686 0.415221 0.213 Uiso 0.5 1 calc R U P E -1
H63C H 0.491420 1.012979 0.320286 0.213 Uiso 0.5 1 calc R U P E -1

loop_
_atom_site_aniso_label
_atom_site_aniso_U_11
_atom_site_aniso_U_22
_atom_site_aniso_U_33
_atom_site_aniso_U_23
_atom_site_aniso_U_13
_atom_site_aniso_U_12
C1 0.033(6) 0.028(5) 0.044(7) 0.008(5) 0.007(5) 0.004(4)
C2 0.035(6) 0.024(5) 0.036(6) 0.002(4) 0.003(5) -0.004(4)
C3 0.045(7) 0.027(5) 0.038(6) 0.005(5) -0.003(5) 0.000(5)
C4 0.036(6) 0.029(5) 0.036(6) 0.002(5) 0.001(5) -0.001(4)
C5 0.057(8) 0.027(5) 0.025(5) 0.006(4) 0.005(5) 0.005(5)
C6 0.053(7) 0.027(6) 0.031(6) 0.004(5) 0.001(5) 0.000(5)
C7 0.070(9) 0.032(6) 0.033(6) 0.011(5) 0.002(6) 0.006(6)
C8 0.086(11) 0.021(5) 0.035(6) 0.011(5) 0.004(6) 0.004(6)
C9 0.059(8) 0.024(5) 0.033(6) 0.003(5) 0.000(5) -0.002(5)
C10 0.056(8) 0.025(5) 0.036(6) 0.006(5) -0.001(5) -0.003(5)
C11 0.057(8) 0.029(6) 0.038(7) 0.007(5) -0.001(6) -0.003(5)
C12 0.092(12) 0.028(6) 0.034(7) 0.003(5) 0.003(7) -0.004(7)
C13 0.100(13) 0.030(6) 0.029(6) 0.002(5) 0.000(7) -0.006(7)
C14 0.057(8) 0.030(6) 0.038(7) -0.001(5) 0.002(6) 0.001(5)
C15 0.071(9) 0.039(7) 0.034(6) 0.011(6) 0.009(6) 0.008(6)
C16 0.076(10) 0.038(7) 0.035(7) 0.008(5) 0.017(6) 0.017(6)
C17 0.104(14) 0.046(8) 0.044(8) 0.017(7) 0.031(9) 0.026(9)
C18 0.096(13) 0.032(7) 0.049(8) 0.011(6) 0.021(8) 0.019(7)
C19 0.062(8) 0.025(5) 0.044(7) 0.012(5) 0.017(6) 0.011(5)
C20 0.046(6) 0.025(5) 0.038(6) 0.010(5) 0.010(5) 0.004(4)
C21 0.070(9) 0.023(5) 0.036(7) 0.004(5) 0.009(6) 0.016(6)
C22 0.107(15) 0.024(6) 0.040(8) 0.009(6) -0.014(8) 0.000(7)
C23 0.131(18) 0.035(8) 0.039(8) 0.002(6) -0.013(10) 0.013(9)
C24 0.140(19) 0.043(8) 0.028(7) 0.012(6) -0.005(9) 0.021(10)
C25 0.128(18) 0.035(7) 0.046(9) 0.013(7) 0.030(10) 0.031(9)
C26 0.084(12) 0.037(7) 0.038(7) 0.015(6) 0.009(7) 0.020(7)
C27 0.071(9) 0.029(6) 0.027(6) 0.007(5) 0.004(6) 0.010(6)
C28 0.070(9) 0.026(6) 0.028(6) 0.002(5) 0.001(5) 0.002(6)
C29 0.098(13) 0.028(6) 0.034(7) 0.010(5) 0.009(7) 0.016(7)
C30 0.108(14) 0.017(5) 0.042(8) 0.005(5) 0.004(8) -0.002(7)
C31 0.079(11) 0.031(6) 0.052(8) 0.022(6) -0.011(7) -0.009(7)
C32 0.066(9) 0.029(6) 0.044(7) 0.009(6) -0.004(6) -0.002(6)
C33 0.100(13) 0.035(7) 0.031(7) 0.010(6) 0.008(7) 0.014(7)
C34 0.089(13) 0.046(8) 0.042(8) 0.010(7) 0.011(8) 0.000(8)
C35 0.104(15) 0.046(9) 0.044(9) 0.005(7) 0.002(9) 0.003(9)
C36 0.134(18) 0.034(7) 0.033(7) 0.008(6) 0.016(9) 0.019(9)
C37 0.12(2) 0.12(2) 0.056(12) 0.040(13) 0.027(13) 0.031(16)
C38 0.120(19) 0.12(2) 0.063(12) 0.064(14) 0.039(13) 0.052(16)
C39 0.062(8) 0.028(6) 0.037(6) 0.012(5) 0.010(6) 0.007(5)
C40 0.060(8) 0.031(6) 0.031(6) 0.006(5) 0.003(5) 0.003(6)
C41 0.071(9) 0.023(5) 0.036(6) 0.005(5) 0.006(6) 0.001(5)
C42 0.066(9) 0.039(7) 0.043(7) 0.019(6) 0.012(6) 0.012(6)
C43 0.068(10) 0.040(7) 0.044(8) 0.011(6) 0.013(7) 0.015(7)
C44 0.065(9) 0.027(6) 0.050(8) 0.011(6) 0.013(7) 0.001(6)
Os1 0.0360(10) 0.0221(4) 0.0241(5) 0.0029(3) -0.0021(6) 0.0041(6)
N5 0.041(6) 0.028(5) 0.033(5) 0.003(4) 0.001(5) 0.009(5)
C45 0.049(6) 0.031(6) 0.038(6) 0.004(5) 0.000(5) 0.003(5)
C46 0.051(7) 0.033(6) 0.042(6) 0.008(5) -0.001(5) 0.004(5)
C47 0.051(7) 0.035(6) 0.042(6) 0.009(5) -0.003(5) 0.007(5)
C48 0.048(7) 0.036(6) 0.040(5) 0.005(5) -0.003(5) 0.007(5)
C49 0.045(7) 0.030(5) 0.035(5) 0.002(4) -0.003(5) 0.009(5)
N6 0.055(7) 0.039(6) 0.047(7) 0.016(6) 0.012(6) 0.006(5)
C50 0.057(7) 0.043(6) 0.048(7) 0.017(6) 0.012(6) 0.005(6)
C51 0.060(6) 0.045(6) 0.050(7) 0.020(6) 0.013(6) 0.003(5)
C52 0.061(7) 0.044(7) 0.051(7) 0.021(6) 0.012(6) 0.001(6)
C53 0.060(7) 0.043(6) 0.052(7) 0.017(6) 0.011(6) 0.000(6)
C54 0.057(6) 0.041(6) 0.052(8) 0.015(6) 0.011(6) 0.002(5)
Os1B 0.0360(10) 0.0221(4) 0.0241(5) 0.0029(3) -0.0021(6) 0.0041(6)
N5B 0.042(5) 0.030(5) 0.031(5) 0.001(4) -0.003(4) 0.007(4)
C45B 0.050(6) 0.036(6) 0.041(6) -0.001(5) -0.001(5) 0.009(5)
C46B 0.054(6) 0.040(6) 0.044(6) 0.001(5) -0.001(5) 0.007(5)
C47B 0.051(7) 0.037(6) 0.042(6) 0.007(5) -0.003(5) 0.008(5)
C48B 0.047(7) 0.034(6) 0.039(5) 0.006(5) -0.005(5) 0.009(5)
C49B 0.044(7) 0.031(5) 0.035(5) 0.002(5) -0.002(5) 0.008(5)
N6B 0.056(7) 0.040(6) 0.050(7) 0.016(6) 0.013(6) 0.005(5)
C50B 0.058(7) 0.044(6) 0.051(7) 0.016(6) 0.014(6) 0.003(6)
C51B 0.060(7) 0.048(7) 0.051(7) 0.015(6) 0.015(6) 0.003(6)
C52B 0.062(7) 0.048(6) 0.054(7) 0.016(6) 0.014(6) 0.000(6)
C53B 0.061(6) 0.046(6) 0.054(7) 0.016(6) 0.012(6) 0.000(5)
C54B 0.057(6) 0.043(6) 0.052(8) 0.014(6) 0.010(6) 0.003(5)
N1 0.040(5) 0.028(5) 0.041(6) 0.012(4) 0.005(4) 0.003(4)
N2 0.060(7) 0.025(5) 0.028(5) 0.006(4) -0.003(4) -0.002(4)
N3 0.056(6) 0.028(5) 0.031(5) 0.005(4) 0.001(4) -0.003(4)
N4 0.070(8) 0.027(5) 0.030(5) 0.009(4) 0.011(5) 0.006(5)
O1 0.053(5) 0.026(4) 0.042(5) 0.013(4) 0.006(4) 0.007(4)
O2 0.063(6) 0.030(4) 0.017(3) 0.003(3) 0.003(3) 0.001(4)
O3 0.060(6) 0.025(4) 0.054(6) -0.004(4) -0.014(5) -0.005(4)
O4 0.085(7) 0.028(4) 0.029(4) 0.009(3) -0.004(4) -0.003(4)
F1 0.076(7) 0.053(5) 0.065(6) 0.026(5) 0.024(5) 0.017(5)
F2 0.163(13) 0.061(7) 0.057(7) 0.024(6) 0.047(8) 0.035(8)
F3 0.220(17) 0.064(7) 0.027(5) 0.019(5) -0.003(7) 0.026(9)
F4 0.155(13) 0.055(6) 0.060(7) 0.011(5) -0.053(8) 0.000(7)
F5 0.080(7) 0.041(5) 0.056(5) 0.014(4) -0.022(5) -0.002(4)
F6 0.071(6) 0.038(4) 0.051(5) 0.002(4) -0.002(4) 0.003(4)
F7 0.100(8) 0.042(5) 0.070(7) 0.011(5) 0.008(6) 0.026(5)
F8 0.124(9) 0.019(4) 0.055(5) 0.008(4) 0.002(5) 0.001(4)
F9 0.101(8) 0.035(5) 0.087(8) 0.018(5) -0.020(6) -0.023(5)
F10 0.083(7) 0.042(5) 0.088(8) 0.024(5) -0.024(6) -0.012(5)
F11 0.075(7) 0.136(12) 0.043(6) 0.004(6) 0.010(5) 0.007(8)
F12 0.118(12) 0.151(16) 0.053(7) -0.002(8) -0.024(8) -0.001(11)
F13 0.169(13) 0.052(6) 0.033(5) 0.013(4) 0.007(6) 0.016(7)
F14 0.120(13) 0.28(3) 0.065(9) 0.069(14) 0.021(9) 0.027(16)
F15 0.103(12) 0.37(4) 0.079(10) 0.123(18) 0.038(9) 0.075(17)
F16 0.052(5) 0.041(4) 0.044(4) 0.013(4) 0.005(3) 0.004(3)
F17 0.071(6) 0.035(4) 0.054(5) 0.006(4) 0.005(4) -0.002(4)
F18 0.085(7) 0.032(4) 0.058(5) 0.018(4) 0.012(5) 0.011(4)
F19 0.077(7) 0.071(7) 0.143(12) 0.077(8) 0.045(7) 0.041(6)
F20 0.050(5) 0.052(5) 0.095(8) 0.037(5) 0.009(5) 0.003(4)
C55 0.068(10) 0.042(8) 0.060(10) 0.010(7) 0.018(8) 0.001(7)
Cl1 0.075(3) 0.074(3) 0.063(3) 0.013(2) 0.018(2) 0.007(2)
Cl2 0.127(5) 0.103(5) 0.071(3) 0.021(3) 0.022(3) 0.050(4)
Cl3 0.254(13) 0.276(15) 0.038(3) -0.011(5) 0.007(5) 0.168(12)
C56 0.110(9) 0.048(7) 0.070(8) 0.014(7) -0.012(8) 0.008(8)
Cl4 0.112(7) 0.040(4) 0.078(6) -0.006(4) -0.034(6) 0.013(5)
Cl5 0.118(7) 0.062(5) 0.075(6) 0.016(4) 0.019(5) 0.021(5)
Cl6 0.083(6) 0.045(4) 0.092(7) 0.007(4) -0.013(5) 0.007(4)
C56B 0.114(8) 0.046(7) 0.064(7) 0.016(7) -0.015(8) 0.005(8)
Cl4B 0.157(9) 0.037(4) 0.047(4) 0.010(3) -0.014(5) -0.003(5)
Cl5B 0.107(6) 0.042(4) 0.054(4) 0.024(3) -0.005(4) -0.003(4)
Cl6B 0.105(7) 0.064(5) 0.090(6) 0.026(5) -0.037(5) -0.008(5)
C57 0.163(14) 0.128(15) 0.101(14) 0.005(13) -0.017(13) -0.025(14)
Cl7 0.163(14) 0.151(15) 0.123(13) 0.022(11) -0.039(11) -0.049(12)
Cl8 0.177(15) 0.110(12) 0.082(11) -0.022(9) 0.026(10) -0.067(11)
Cl9 0.149(15) 0.137(17) 0.111(14) 0.005(11) -0.044(13) 0.037(13)
C58 0.12(3) 0.16(3) 0.14(3) 0.05(3) 0.03(2) 0.04(3)
C59 0.11(2) 0.15(3) 0.14(3) 0.06(2) 0.031(19) 0.04(2)
C60 0.105(19) 0.15(3) 0.14(3) 0.07(2) 0.033(18) 0.038(19)
C61 0.106(19) 0.15(3) 0.15(3) 0.07(2) 0.035(18) 0.033(19)
C62 0.11(2) 0.15(3) 0.15(3) 0.07(2) 0.036(19) 0.03(2)
C63 0.11(2) 0.16(3) 0.15(3) 0.06(3) 0.04(2) 0.03(2)

loop_
_atom_type_symbol
_atom_type_description
_atom_type_scat_dispersion_real
_atom_type_scat_dispersion_imag
_atom_type_scat_source
C C 0.0033 0.0016 'International Tables Vol C Tables 4.2.6.8 and 6.1.1.4'
H H 0.0000 0.0000 'International Tables Vol C Tables 4.2.6.8 and 6.1.1.4'
N N 0.0061 0.0033 'International Tables Vol C Tables 4.2.6.8 and 6.1.1.4'
O O 0.0106 0.0060 'International Tables Vol C Tables 4.2.6.8 and 6.1.1.4'
F F 0.0171 0.0103 'International Tables Vol C Tables 4.2.6.8 and 6.1.1.4'
Cl Cl 0.1484 0.1585 'International Tables Vol C Tables 4.2.6.8 and 6.1.1.4'
Os Os -1.2165 7.6030 'International Tables Vol C Tables 4.2.6.8 and 6.1.1.4'

loop_
_geom_angle_atom_site_label_1
_geom_angle_atom_site_label_2
_geom_angle_atom_site_label_3
_geom_angle
N1 C1 C20 125.4(12)
N1 C1 C2 112.3(11)
C20 C1 C2 122.3(11)
O1 C2 C3 113.4(11)
O1 C2 C1 111.9(11)
C3 C2 C1 102.9(10)
O1 C2 H2 109.5
C3 C2 H2 109.5
C1 C2 H2 109.5
O2 C3 C2 113.4(11)
O2 C3 C4 110.2(10)
C2 C3 C4 102.9(11)
O2 C3 H3 110.1
C2 C3 H3 110.1
C4 C3 H3 110.1
N1 C4 C5 125.4(11)
N1 C4 C3 113.2(11)
C5 C4 C3 121.4(12)
C4 C5 C6 127.8(12)
C4 C5 C21 118.3(11)
C6 C5 C21 113.8(11)
N2 C6 C5 125.8(12)
N2 C6 C7 107.5(11)
C5 C6 C7 126.7(12)
C8 C7 C6 107.7(12)
C8 C7 H7 126.2
C6 C7 H7 126.2
C7 C8 C9 108.2(11)
C7 C8 H8 125.9
C9 C8 H8 125.9
N2 C9 C10 125.5(13)
N2 C9 C8 107.1(11)
C10 C9 C8 127.4(12)
C9 C10 C11 126.4(12)
C9 C10 C27 116.8(12)
C11 C10 C27 116.8(11)
N3 C11 C10 125.1(12)
N3 C11 C12 111.1(12)
C10 C11 C12 123.8(12)
C13 C12 C11 106.7(13)
C13 C12 H12 126.7
C11 C12 H12 126.7
C12 C13 C14 106.8(13)
C12 C13 H13 126.6
C14 C13 H13 126.6
N3 C14 C15 126.3(12)
N3 C14 C13 110.1(13)
C15 C14 C13 123.6(14)
C14 C15 C16 126.6(14)
C14 C15 C33 118.7(13)
C16 C15 C33 114.7(13)
C17 C16 C15 128.8(14)
C17 C16 N4 107.4(13)
C15 C16 N4 123.7(14)
C18 C17 C16 109.2(15)
C18 C17 H17 125.4
C16 C17 H17 125.4
C17 C18 C19 107.0(13)
C17 C18 H18 126.5
C19 C18 H18 126.5
N4 C19 C18 108.6(12)
N4 C19 C20 125.5(12)
C18 C19 C20 125.8(12)
C1 C20 C19 127.4(11)
C1 C20 C39 118.7(11)
C19 C20 C39 113.9(11)
C22 C21 C26 116.0(15)
C22 C21 C5 121.4(15)
C26 C21 C5 122.5(15)
F5 C22 C23 117.9(19)
F5 C22 C21 119.3(14)
C23 C22 C21 123(2)
C22 C23 F4 120(2)
C22 C23 C24 119(2)
F4 C23 C24 121.1(17)
F3 C24 C25 118(2)
F3 C24 C23 122(2)
C25 C24 C23 120.2(16)
F2 C25 C24 120.1(18)
F2 C25 C26 120(2)
C24 C25 C26 120(2)
F1 C26 C25 119.0(18)
F1 C26 C21 118.6(14)
C25 C26 C21 122.4(19)
C32 C27 C28 116.4(13)
C32 C27 C10 122.4(14)
C28 C27 C10 121.2(14)
F6 C28 C27 120.9(12)
F6 C28 C29 118.2(15)
C27 C28 C29 120.8(15)
F7 C29 C30 120.6(14)
F7 C29 C28 119.3(17)
C30 C29 C28 120.1(16)
F8 C30 C29 120.6(17)
F8 C30 C31 118.9(16)
C29 C30 C31 120.5(13)
F9 C31 C32 123.0(16)
F9 C31 C30 119.8(13)
C32 C31 C30 117.2(15)
F10 C32 C27 118.5(13)
F10 C32 C31 116.3(14)
C27 C32 C31 125.0(16)
C34 C33 C38 117.5(17)
C34 C33 C15 120.0(17)
C38 C33 C15 122.5(19)
F11 C34 C33 120.3(16)
F11 C34 C35 118.1(19)
C33 C34 C35 121.6(19)
F12 C35 C36 121.7(19)
F12 C35 C34 119(2)
C36 C35 C34 120(2)
F13 C36 C37 122(2)
F13 C36 C35 119(2)
C37 C36 C35 119.4(18)
F14 C37 C36 117(2)
F14 C37 C38 122(3)
C36 C37 C38 121(2)
F15 C38 C37 120(2)
F15 C38 C33 119.6(18)
C37 C38 C33 121(3)
C44 C39 C40 117.0(13)
C44 C39 C20 119.8(13)
C40 C39 C20 123.2(13)
F16 C40 C39 119.9(13)
F16 C40 C41 118.0(13)
C39 C40 C41 122.1(14)
F17 C41 C42 120.9(13)
F17 C41 C40 120.7(14)
C42 C41 C40 118.3(14)
F18 C42 C43 119.1(15)
F18 C42 C41 118.1(14)
C43 C42 C41 122.8(14)
F19 C43 C42 122.5(15)
F19 C43 C44 121.0(16)
C42 C43 C44 116.5(15)
C39 C44 F20 119.7(13)
C39 C44 C43 123.2(15)
F20 C44 C43 117.1(15)
O3 Os1 O4 170.2(6)
O3 Os1 O1 97.4(5)
O4 Os1 O1 92.3(5)
O3 Os1 O2 92.7(5)
O4 Os1 O2 89.0(4)
O1 Os1 O2 81.2(4)
O3 Os1 N5 90.1(7)
O4 Os1 N5 88.9(7)
O1 Os1 N5 94.4(9)
O2 Os1 N5 175.0(9)
O3 Os1 N6 80.2(8)
O4 Os1 N6 90.1(7)
O1 Os1 N6 172.5(7)
O2 Os1 N6 91.8(8)
N5 Os1 N6 92.7(9)
C49 N5 C45 117.1(16)
C49 N5 Os1 122.4(13)
C45 N5 Os1 119.8(14)
C46 C45 N5 121.9(18)
C46 C45 H45 119.0
N5 C45 H45 119.0
C45 C46 C47 120.5(18)
C45 C46 H46 119.7
C47 C46 H46 119.7
C48 C47 C46 117.9(19)
C48 C47 H47 121.0
C46 C47 H47 121.0
C47 C48 C49 119.8(18)
C47 C48 H48 120.1
C49 C48 H48 120.1
N5 C49 C48 122.3(17)
N5 C49 H49 118.8
C48 C49 H49 118.8
C54 N6 C50 117.5(16)
C54 N6 Os1 119.6(14)
C50 N6 Os1 122.3(14)
C51 C50 N6 121.2(19)
C51 C50 H50 119.4
N6 C50 H50 119.4
C50 C51 C52 120.9(19)
C50 C51 H51 119.6
C52 C51 H51 119.6
C53 C52 C51 118.4(18)
C53 C52 H52 120.8
C51 C52 H52 120.8
C52 C53 C54 118.7(19)
C52 C53 H53 120.6
C54 C53 H53 120.6
N6 C54 C53 123.0(19)
N6 C54 H54 118.5
C53 C54 H54 118.5
O4 Os1B O2 100.9(5)
O4 Os1B O3 155.8(5)
O2 Os1B O3 99.9(5)
O4 Os1B O1 95.9(5)
O2 Os1B O1 91.0(4)
O3 Os1B O1 96.0(5)
O4 Os1B N5B 80.4(7)
O2 Os1B N5B 178.7(7)
O3 Os1B N5B 78.9(7)
O1 Os1B N5B 88.6(10)
O4 Os1B N6B 80.5(7)
O2 Os1B N6B 89.9(9)
O3 Os1B N6B 87.2(8)
O1 Os1B N6B 176.4(7)
N5B Os1B N6B 90.6(9)
C49B N5B C45B 115.0(16)
C49B N5B Os1B 121.7(13)
C45B N5B Os1B 122.9(14)
C46B C45B N5B 123.1(18)
C46B C45B H45B 118.4
N5B C45B H45B 118.4
C45B C46B C47B 120.4(18)
C45B C46B H46B 119.8
C47B C46B H46B 119.8
C48B C47B C46B 117.2(19)
C48B C47B H47B 121.4
C46B C47B H47B 121.4
C47B C48B C49B 119.8(18)
C47B C48B H48B 120.1
C49B C48B H48B 120.1
N5B C49B C48B 123.3(17)
N5B C49B H49B 118.3
C48B C49B H49B 118.3
C54B N6B C50B 114.6(16)
C54B N6B Os1B 121.9(14)
C50B N6B Os1B 121.7(14)
C51B C50B N6B 124.1(19)
C51B C50B H50B 118.0
N6B C50B H50B 118.0
C50B C51B C52B 119.9(19)
C50B C51B H51B 120.0
C52B C51B H51B 120.0
C53B C52B C51B 117.7(19)
C53B C52B H52B 121.1
C51B C52B H52B 121.1
C52B C53B C54B 120(2)
C52B C53B H53B 120.2
C54B C53B H53B 120.2
N6B C54B C53B 123.8(19)
N6B C54B H54B 118.1
C53B C54B H54B 118.1
C4 N1 C1 108.7(10)
C6 N2 C9 109.5(11)
C6 N2 H2A 125.2
C9 N2 H2A 125.2
C11 N3 C14 105.2(10)
C19 N4 C16 107.7(12)
C19 N4 H4 126.2
C16 N4 H4 126.2
C2 O1 Os1B 107.5(7)
C2 O1 Os1 115.1(7)
C3 O2 Os1B 112.0(8)
C3 O2 Os1 112.6(8)
Cl3 C55 Cl2 107.8(9)
Cl3 C55 Cl1 109.7(10)
Cl2 C55 Cl1 112.7(10)
Cl3 C55 H55 108.9
Cl2 C55 H55 108.9
Cl1 C55 H55 108.9
Cl5 C56 Cl6 111.1(15)
Cl5 C56 Cl4 111.1(15)
Cl6 C56 Cl4 111.4(15)
Cl5 C56 H56 107.7
Cl6 C56 H56 107.7
Cl4 C56 H56 107.7
Cl5B C56B Cl6B 109.2(14)
Cl5B C56B Cl4B 111.5(15)
Cl6B C56B Cl4B 110.9(15)
Cl5B C56B H56B 108.4
Cl6B C56B H56B 108.4
Cl4B C56B H56B 108.4
Cl8 C57 Cl9 109.4(18)
Cl8 C57 Cl7 116(2)
Cl9 C57 Cl7 111(2)
Cl8 C57 H57 106.7
Cl9 C57 H57 106.7
Cl7 C57 H57 106.7
C59 C58 H58A 109.5
C59 C58 H58B 109.5
H58A C58 H58B 109.5
C59 C58 H58C 109.5
H58A C58 H58C 109.5
H58B C58 H58C 109.5
C58 C59 C60 110(2)
C58 C59 H59A 109.6
C60 C59 H59A 109.6
C58 C59 H59B 109.6
C60 C59 H59B 109.6
H59A C59 H59B 108.1
C61 C60 C59 109.5(19)
C61 C60 H60A 109.8
C59 C60 H60A 109.8
C61 C60 H60B 109.8
C59 C60 H60B 109.8
H60A C60 H60B 108.2
C62 C61 C60 112(2)
C62 C61 H61A 109.1
C60 C61 H61A 109.1
C62 C61 H61B 109.1
C60 C61 H61B 109.1
H61A C61 H61B 107.9
C61 C62 C63 113(2)
C61 C62 H62A 109.1
C63 C62 H62A 109.1
C61 C62 H62B 109.1
C63 C62 H62B 109.1
H62A C62 H62B 107.8
C62 C63 H63A 109.5
C62 C63 H63B 109.5
H63A C63 H63B 109.5
C62 C63 H63C 109.5
H63A C63 H63C 109.5
H63B C63 H63C 109.5

loop_
_geom_bond_atom_site_label_1
_geom_bond_atom_site_label_2
_geom_bond_distance
C1 N1 1.364(16)
C1 C20 1.377(19)
C1 C2 1.538(17)
C2 O1 1.417(15)
C2 C3 1.518(17)
C2 H2 1.0000
C3 O2 1.424(16)
C3 C4 1.532(16)
C3 H3 1.0000
C4 N1 1.345(18)
C4 C5 1.386(18)
C5 C6 1.405(16)
C5 C21 1.503(18)
C6 N2 1.368(16)
C6 C7 1.423(19)
C7 C8 1.368(18)
C7 H7 0.9500
C8 C9 1.417(19)
C8 H8 0.9500
C9 N2 1.379(15)
C9 C10 1.392(17)
C10 C11 1.40(2)
C10 C27 1.495(18)
C11 N3 1.358(17)
C11 C12 1.447(19)
C12 C13 1.32(2)
C12 H12 0.9500
C13 C14 1.463(18)
C13 H13 0.9500
C14 N3 1.364(19)
C14 C15 1.37(2)
C15 C16 1.391(19)
C15 C33 1.50(2)
C16 C17 1.38(2)
C16 N4 1.406(18)
C17 C18 1.38(2)
C17 H17 0.9500
C18 C19 1.41(2)
C18 H18 0.9500
C19 N4 1.373(16)
C19 C20 1.427(18)
C20 C39 1.503(17)
C21 C22 1.38(3)
C21 C26 1.39(2)
C22 F5 1.35(2)
C22 C23 1.36(2)
C23 F4 1.36(3)
C23 C24 1.39(3)
C24 F3 1.348(18)
C24 C25 1.35(3)
C25 F2 1.34(3)
C25 C26 1.37(2)
C26 F1 1.35(2)
C27 C32 1.36(2)
C27 C28 1.38(2)
C28 F6 1.328(19)
C28 C29 1.399(19)
C29 F7 1.32(2)
C29 C30 1.36(3)
C30 F8 1.346(15)
C30 C31 1.38(3)
C31 F9 1.34(2)
C31 C32 1.369(19)
C32 F10 1.35(2)
C33 C34 1.36(3)
C33 C38 1.39(3)
C34 F11 1.35(2)
C34 C35 1.41(3)
C35 F12 1.33(3)
C35 C36 1.36(3)
C36 F13 1.335(19)
C36 C37 1.35(4)
C37 F14 1.33(3)
C37 C38 1.38(3)
C38 F15 1.31(3)
C39 C44 1.35(2)
C39 C40 1.38(2)
C40 F16 1.339(18)
C40 C41 1.384(19)
C41 F17 1.336(18)
C41 C42 1.37(2)
C42 F18 1.346(16)
C42 C43 1.35(2)
C43 F19 1.28(2)
C43 C44 1.42(2)
C44 F20 1.357(18)
Os1 O3 1.677(10)
Os1 O4 1.783(10)
Os1 O1 1.990(10)
Os1 O2 2.080(10)
Os1 N5 2.115(15)
Os1 N6 2.152(15)
N5 C49 1.340(18)
N5 C45 1.373(19)
C45 C46 1.35(2)
C45 H45 0.9500
C46 C47 1.38(2)
C46 H46 0.9500
C47 C48 1.36(2)
C47 H47 0.9500
C48 C49 1.39(2)
C48 H48 0.9500
C49 H49 0.9500
N6 C54 1.338(19)
N6 C50 1.37(2)
C50 C51 1.36(2)
C50 H50 0.9500
C51 C52 1.39(2)
C51 H51 0.9500
C52 C53 1.37(2)
C52 H52 0.9500
C53 C54 1.39(2)
C53 H53 0.9500
C54 H54 0.9500
Os1B O4 1.738(9)
Os1B O2 1.783(10)
Os1B O3 1.789(10)
Os1B O1 1.928(10)
Os1B N5B 2.138(15)
Os1B N6B 2.174(15)
N5B C49B 1.338(18)
N5B C45B 1.376(19)
C45B C46B 1.35(2)
C45B H45B 0.9500
C46B C47B 1.39(2)
C46B H46B 0.9500
C47B C48B 1.36(2)
C47B H47B 0.9500
C48B C49B 1.39(2)
C48B H48B 0.9500
C49B H49B 0.9500
N6B C54B 1.342(19)
N6B C50B 1.38(2)
C50B C51B 1.36(2)
C50B H50B 0.9500
C51B C52B 1.38(2)
C51B H51B 0.9500
C52B C53B 1.37(2)
C52B H52B 0.9500
C53B C54B 1.39(2)
C53B H53B 0.9500
C54B H54B 0.9500
N2 H2A 0.8800
N4 H4 0.8800
C55 Cl3 1.719(17)
C55 Cl2 1.731(18)
C55 Cl1 1.745(15)
C55 H55 1.0000
C56 Cl5 1.73(2)
C56 Cl6 1.73(2)
C56 Cl4 1.74(2)
C56 H56 1.0000
C56B Cl5B 1.73(2)
C56B Cl6B 1.74(2)
C56B Cl4B 1.76(2)
C56B H56B 1.0000
C57 Cl8 1.73(2)
C57 Cl9 1.74(2)
C57 Cl7 1.74(2)
C57 H57 1.0000
C58 C59 1.52(2)
C58 H58A 0.9800
C58 H58B 0.9800
C58 H58C 0.9800
C59 C60 1.54(2)
C59 H59A 0.9900
C59 H59B 0.9900
C60 C61 1.52(2)
C60 H60A 0.9900
C60 H60B 0.9900
C61 C62 1.50(2)
C61 H61A 0.9900
C61 H61B 0.9900
C62 C63 1.53(2)
C62 H62A 0.9900
C62 H62B 0.9900
C63 H63A 0.9800
C63 H63B 0.9800
C63 H63C 0.9800

loop_
_geom_torsion_atom_site_label_1
_geom_torsion_atom_site_label_2
_geom_torsion_atom_site_label_3
_geom_torsion_atom_site_label_4
_geom_torsion
N1 C1 C2 O1 -124.9(11)
C20 C1 C2 O1 55.2(15)
N1 C1 C2 C3 -2.9(14)
C20 C1 C2 C3 177.3(12)
O1 C2 C3 O2 4.7(16)
C1 C2 C3 O2 -116.3(11)
O1 C2 C3 C4 123.6(11)
C1 C2 C3 C4 2.6(13)
O2 C3 C4 N1 119.3(12)
C2 C3 C4 N1 -1.9(15)
O2 C3 C4 C5 -58.4(16)
C2 C3 C4 C5 -179.6(12)
N1 C4 C5 C6 5(2)
C3 C4 C5 C6 -177.7(14)
N1 C4 C5 C21 -178.9(13)
C3 C4 C5 C21 -2(2)
C4 C5 C6 N2 -3(2)
C21 C5 C6 N2 -178.9(14)
C4 C5 C6 C7 -180.0(15)
C21 C5 C6 C7 4(2)
N2 C6 C7 C8 -0.3(18)
C5 C6 C7 C8 177.5(15)
C6 C7 C8 C9 0(2)
C7 C8 C9 N2 -0.2(19)
C7 C8 C9 C10 -179.5(16)
N2 C9 C10 C11 0(3)
C8 C9 C10 C11 179.0(16)
N2 C9 C10 C27 -178.4(14)
C8 C9 C10 C27 1(2)
C9 C10 C11 N3 -2(3)
C27 C10 C11 N3 176.0(14)
C9 C10 C11 C12 178.7(16)
C27 C10 C11 C12 -3(2)
N3 C11 C12 C13 2(2)
C10 C11 C12 C13 -179.0(17)
C11 C12 C13 C14 -1(2)
C12 C13 C14 N3 1(2)
C12 C13 C14 C15 -179.3(18)
N3 C14 C15 C16 0(3)
C13 C14 C15 C16 179.8(17)
N3 C14 C15 C33 179.5(16)
C13 C14 C15 C33 -1(3)
C14 C15 C16 C17 178.2(19)
C33 C15 C16 C17 -1(3)
C14 C15 C16 N4 2(3)
C33 C15 C16 N4 -177.9(16)
C15 C16 C17 C18 178.9(19)
N4 C16 C17 C18 -4(2)
C16 C17 C18 C19 2(2)
C17 C18 C19 N4 0(2)
C17 C18 C19 C20 176.1(16)
N1 C1 C20 C19 -4(2)
C2 C1 C20 C19 176.3(13)
N1 C1 C20 C39 173.2(12)
C2 C1 C20 C39 -6.9(18)
N4 C19 C20 C1 0(2)
C18 C19 C20 C1 -175.3(16)
N4 C19 C20 C39 -176.9(14)
C18 C19 C20 C39 8(2)
C4 C5 C21 C22 -78.6(17)
C6 C5 C21 C22 98.1(16)
C4 C5 C21 C26 106.0(16)
C6 C5 C21 C26 -77.4(17)
C26 C21 C22 F5 179.6(12)
C5 C21 C22 F5 4(2)
C26 C21 C22 C23 2(2)
C5 C21 C22 C23 -174.0(14)
F5 C22 C23 F4 1(2)
C21 C22 C23 F4 179.0(14)
F5 C22 C23 C24 -179.0(14)
C21 C22 C23 C24 -1(2)
C22 C23 C24 F3 -177.3(15)
F4 C23 C24 F3 3(3)
C22 C23 C24 C25 0(3)
F4 C23 C24 C25 179.8(15)
F3 C24 C25 F2 -1(2)
C23 C24 C25 F2 -178.2(15)
F3 C24 C25 C26 177.8(14)
C23 C24 C25 C26 1(2)
F2 C25 C26 F1 -3(2)
C24 C25 C26 F1 177.8(14)
F2 C25 C26 C21 178.9(13)
C24 C25 C26 C21 0(2)
C22 C21 C26 F1 -178.9(12)
C5 C21 C26 F1 -3(2)
C22 C21 C26 C25 -1(2)
C5 C21 C26 C25 174.4(13)
C9 C10 C27 C32 103.7(17)
C11 C10 C27 C32 -74.7(19)
C9 C10 C27 C28 -77.1(18)
C11 C10 C27 C28 104.5(16)
C32 C27 C28 F6 179.6(13)
C10 C27 C28 F6 0(2)
C32 C27 C28 C29 4(2)
C10 C27 C28 C29 -175.4(13)
F6 C28 C29 F7 1(2)
C27 C28 C29 F7 177.3(13)
F6 C28 C29 C30 -178.2(14)
C27 C28 C29 C30 -2(2)
F7 C29 C30 F8 3(2)
C28 C29 C30 F8 -177.7(14)
F7 C29 C30 C31 -179.3(15)
C28 C29 C30 C31 0(2)
F8 C30 C31 F9 -1(2)
C29 C30 C31 F9 -179.2(16)
F8 C30 C31 C32 178.0(15)
C29 C30 C31 C32 0(2)
C28 C27 C32 F10 -178.8(13)
C10 C27 C32 F10 0(2)
C28 C27 C32 C31 -4(2)
C10 C27 C32 C31 175.5(15)
F9 C31 C32 F10 -4(2)
C30 C31 C32 F10 177.1(15)
F9 C31 C32 C27 -179.0(16)
C30 C31 C32 C27 2(3)
C14 C15 C33 C34 94(2)
C16 C15 C33 C34 -86(2)
C14 C15 C33 C38 -84(2)
C16 C15 C33 C38 96(2)
C38 C33 C34 F11 178(2)
C15 C33 C34 F11 0(3)
C38 C33 C34 C35 -3(3)
C15 C33 C34 C35 178.7(16)
F11 C34 C35 F12 0(3)
C33 C34 C35 F12 -178.3(19)
F11 C34 C35 C36 -178.8(17)
C33 C34 C35 C36 3(3)
F12 C35 C36 F13 0(3)
C34 C35 C36 F13 179.2(16)
F12 C35 C36 C37 -180(2)
C34 C35 C36 C37 -1(3)
F13 C36 C37 F14 -2(4)
C35 C36 C37 F14 178(2)
F13 C36 C37 C38 179(2)
C35 C36 C37 C38 -1(4)
F14 C37 C38 F15 -2(5)
C36 C37 C38 F15 176(3)
F14 C37 C38 C33 -178(3)
C36 C37 C38 C33 0(4)
C34 C33 C38 F15 -174(3)
C15 C33 C38 F15 4(4)
C34 C33 C38 C37 2(4)
C15 C33 C38 C37 180(2)
C1 C20 C39 C44 -100.8(16)
C19 C20 C39 C44 76.3(17)
C1 C20 C39 C40 80.2(17)
C19 C20 C39 C40 -102.6(16)
C44 C39 C40 F16 177.9(13)
C20 C39 C40 F16 -3(2)
C44 C39 C40 C41 0(2)
C20 C39 C40 C41 178.9(13)
F16 C40 C41 F17 2.6(19)
C39 C40 C41 F17 -179.3(13)
F16 C40 C41 C42 -179.7(12)
C39 C40 C41 C42 -2(2)
F17 C41 C42 F18 -2(2)
C40 C41 C42 F18 -179.2(12)
F17 C41 C42 C43 179.6(14)
C40 C41 C42 C43 2(2)
F18 C42 C43 F19 -1(2)
C41 C42 C43 F19 177.7(15)
F18 C42 C43 C44 -179.3(13)
C41 C42 C43 C44 0(2)
C40 C39 C44 F20 -179.5(13)
C20 C39 C44 F20 1(2)
C40 C39 C44 C43 2(2)
C20 C39 C44 C43 -177.3(13)
F19 C43 C44 C39 -179.6(15)
C42 C43 C44 C39 -1(2)
F19 C43 C44 F20 2(2)
C42 C43 C44 F20 179.7(14)
C49 N5 C45 C46 4(5)
Os1 N5 C45 C46 175(2)
N5 C45 C46 C47 -8(5)
C45 C46 C47 C48 7(5)
C46 C47 C48 C49 -4(6)
C45 N5 C49 C48 -1(5)
Os1 N5 C49 C48 -171(3)
C47 C48 C49 N5 1(5)
C54 N6 C50 C51 -6(5)
Os1 N6 C50 C51 -177(3)
N6 C50 C51 C52 3(6)
C50 C51 C52 C53 0(6)
C51 C52 C53 C54 0(6)
C50 N6 C54 C53 6(6)
Os1 N6 C54 C53 178(3)
C52 C53 C54 N6 -3(6)
C49B N5B C45B C46B -9(5)
Os1B N5B C45B C46B 178(3)
N5B C45B C46B C47B 0(6)
C45B C46B C47B C48B 5(6)
C46B C47B C48B C49B -2(6)
C45B N5B C49B C48B 13(5)
Os1B N5B C49B C48B -174(3)
C47B C48B C49B N5B -8(6)
C54B N6B C50B C51B -3(5)
Os1B N6B C50B C51B -168(3)
N6B C50B C51B C52B 2(6)
C50B C51B C52B C53B -2(6)
C51B C52B C53B C54B 4(6)
C50B N6B C54B C53B 5(6)
Os1B N6B C54B C53B 170(3)
C52B C53B C54B N6B -6(6)
C5 C4 N1 C1 177.7(13)
C3 C4 N1 C1 0.1(14)
C20 C1 N1 C4 -178.4(13)
C2 C1 N1 C4 1.8(13)
C5 C6 N2 C9 -177.7(14)
C7 C6 N2 C9 0.2(16)
C10 C9 N2 C6 179.4(14)
C8 C9 N2 C6 0.0(17)
C10 C11 N3 C14 179.4(15)
C12 C11 N3 C14 -1.4(17)
C15 C14 N3 C11 -179.6(17)
C13 C14 N3 C11 0.5(17)
C18 C19 N4 C16 -2.6(19)
C20 C19 N4 C16 -178.6(14)
C17 C16 N4 C19 4.0(19)
C15 C16 N4 C19 -178.7(16)
C3 C2 O1 Os1B -13.7(12)
C1 C2 O1 Os1B 102.1(10)
C3 C2 O1 Os1 -18.7(13)
C1 C2 O1 Os1 97.1(10)
C2 C3 O2 Os1B 7.9(13)
C4 C3 O2 Os1B -106.7(10)
C2 C3 O2 Os1 10.6(13)
C4 C3 O2 Os1 -104.1(10)
O4 Os1B O2 C3 -109.4(8)
O3 Os1B O2 C3 83.1(9)
O1 Os1B O2 C3 -13.2(8)
N6B Os1B O2 C3 170.3(9)
C58 C59 C60 C61 -135(5)
C59 C60 C61 C62 -104(4)
C60 C61 C62 C63 76(5)
